data_1559329
loop_
_publ_author_name
'Fostvedt, Jade I.'
'Grant, Lauren N.'
'Kriegel, Benjamin M.'
'Obenhuber, Andreas H.'
'Lohrey, Trevor D.'
'Bergman, Robert G.'
'Arnold, John'

_publ_section_title
;
 1,2-Addition and cycloaddition reactions of niobium bis(imido) and oxo
 imido complexes
;
_journal_name_full 'Chemical Science'
_journal_paper_doi 10.1039/D0SC03489D
_journal_year 2020
_chemical_formula_moiety 'C87 H121 N7 Nb2 O2, C4 H10 O'
_chemical_formula_sum 'C91 H131 N7 Nb2 O3'
_chemical_formula_weight 1556.84
_chemical_name_common (\k1-BDI)Nb(Py)(NAr)-(\m-O)2-(NAr)Nb(BDI)
_chemical_name_systematic
'bis(\m2-oxido)-bis(2,6-diisopropylphenyl)imino-(N-(4-((2,6-diisopropylphenyl)imino)pent-2-en-2-yl)-2,6-diisopropylanilido)-pyridine-(N,N?-bis(2,6-diisopropylphenyl)-3,5-dimethyl-B-diketiminato)-diniobium(V) diethyl ether solvate'
_chemical_properties_physical Air-sensitive,Moisture-sensitive,Oxygen-sensitive
_space_group_crystal_system monoclinic
_space_group_IT_number 14
_space_group_name_Hall '-P 2yn'
_space_group_name_H-M_alt 'P 1 21/n 1'
_atom_sites_solution_hydrogens geom
_audit_creation_date 2020-05-14
_audit_creation_method
;
Olex2 1.2
(compiled May 18 2018 14:05:52 for OlexSys, GUI svn.r5506)
;
_audit_update_record
;
2020-05-15 deposited with the CCDC.	2020-10-08 downloaded from the CCDC.
;
_cell_angle_alpha 90
_cell_angle_beta 100.6670(10)
_cell_angle_gamma 90
_cell_formula_units_Z 4
_cell_length_a 17.6394(12)
_cell_length_b 20.8107(13)
_cell_length_c 25.0878(15)
_cell_measurement_reflns_used 9918
_cell_measurement_temperature 100
_cell_measurement_theta_max 25.34
_cell_measurement_theta_min 2.29
_cell_volume 9050.3(10)
_computing_molecular_graphics 'Olex2 (Dolomanov et al., 2009)'
_computing_publication_material 'Olex2 (Dolomanov et al., 2009)'
_computing_structure_refinement 'ShelXL (Sheldrick, 2015)'
_diffrn_ambient_temperature 100
_diffrn_measured_fraction_theta_full 0.993
_diffrn_measured_fraction_theta_max 0.989
_diffrn_measurement_device_type 'Bruker APEX-II CCD'
_diffrn_measurement_method '\f and \w scans'
_diffrn_radiation_type MoK\a
_diffrn_radiation_wavelength 0.71073
_diffrn_reflns_av_R_equivalents 0.0546
_diffrn_reflns_av_unetI/netI 0.0464
_diffrn_reflns_Laue_measured_fraction_full 0.993
_diffrn_reflns_Laue_measured_fraction_max 0.989
_diffrn_reflns_limit_h_max 21
_diffrn_reflns_limit_h_min -20
_diffrn_reflns_limit_k_max 25
_diffrn_reflns_limit_k_min -25
_diffrn_reflns_limit_l_max 28
_diffrn_reflns_limit_l_min -30
_diffrn_reflns_number 83162
_diffrn_reflns_point_group_measured_fraction_full 0.993
_diffrn_reflns_point_group_measured_fraction_max 0.989
_diffrn_reflns_theta_full 25.000
_diffrn_reflns_theta_max 25.359
_diffrn_reflns_theta_min 1.280
_diffrn_standards_number 0
_exptl_absorpt_coefficient_mu 0.302
_exptl_absorpt_correction_T_max 0.7452
_exptl_absorpt_correction_T_min 0.6621
_exptl_absorpt_correction_type none
_exptl_absorpt_process_details
;
SADABS-2014/5 (Bruker,2014) was used for absorption correction.
wR2(int) was 0.0497 before and 0.0413 after correction.
The Ratio of minimum to maximum transmission is 0.8885.
The \l/2 correction factor is Not present.
;
_exptl_crystal_colour yellow
_exptl_crystal_colour_primary yellow
_exptl_crystal_density_diffrn 1.143
_exptl_crystal_description block
_exptl_crystal_F_000 3328
_exptl_crystal_recrystallization_method 'Re-crystallisation from solvent: Diethyl ether'
_exptl_crystal_size_max 0.18
_exptl_crystal_size_mid 0.12
_exptl_crystal_size_min 0.1
_refine_diff_density_max 1.388
_refine_diff_density_min -0.924
_refine_diff_density_rms 0.077
_refine_ls_extinction_method none
_refine_ls_goodness_of_fit_ref 1.069
_refine_ls_hydrogen_treatment constr
_refine_ls_matrix_type full
_refine_ls_number_parameters 958
_refine_ls_number_reflns 16411
_refine_ls_number_restraints 0
_refine_ls_restrained_S_all 1.069
_refine_ls_R_factor_all 0.0639
_refine_ls_R_factor_gt 0.0445
_refine_ls_shift/su_max 0.002
_refine_ls_shift/su_mean 0.000
_refine_ls_structure_factor_coef Fsqd
_refine_ls_weighting_details 'w=1/[\s^2^(Fo^2^)+(0.0729P)^2^] where P=(Fo^2^+2Fc^2^)/3'
_refine_ls_weighting_scheme calc
_refine_ls_wR_factor_gt 0.1130
_refine_ls_wR_factor_ref 0.1237
_reflns_Friedel_coverage 0.000
_reflns_number_gt 12436
_reflns_number_total 16411
_reflns_threshold_expression 'I > 2\s(I)'
_cod_data_source_file d0sc03489d2.cif
_cod_data_source_block bmkxr72
_cod_database_code 1559329
_shelx_shelxl_version_number 2018/3
_shelx_space_group_comment
;
The symmetry employed for this shelxl refinement is uniquely defined
by the following loop, which should always be used as a source of
symmetry information in preference to the above space-group names.
They are only intended as comments.
;
_shelx_estimated_absorpt_t_max 0.970
_shelx_estimated_absorpt_t_min 0.948
_olex2_refinement_description
;
1. Fixed Uiso
 At 1.2 times of:
  All C(H) groups, All C(H,H) groups
 At 1.5 times of:
  All C(H,H,H) groups
2.a Ternary CH refined with riding coordinates:
 C12(H12), C15(H15), C24(H24), C27(H27), C36(H36), C39(H39), C53(H53),
 C56(H56), C65(H65), C68(H68), C77(H77), C80(H80)
2.b Secondary CH2 refined with riding coordinates:
 C89(H89A,H89B), C90(H90A,H90B)
2.c Aromatic/amide H refined with riding coordinates:
 C2(H2), C8(H8), C9(H9), C10(H10), C20(H20), C21(H21), C22(H22), C32(H32),
 C33(H33), C34(H34), C43(H43), C49(H49), C50(H50), C51(H51), C61(H61), C62(H62),
  C63(H63), C73(H73), C74(H74), C75(H75), C83(H83), C84(H84), C85(H85),
 C86(H86), C87(H87)
2.d Idealised Me refined as rotating group:
 C4(H4A,H4B,H4C), C5(H5A,H5B,H5C), C13(H13A,H13B,H13C), C14(H14A,H14B,H14C),
 C16(H16A,H16B,H16C), C17(H17A,H17B,H17C), C25(H25A,H25B,H25C), C26(H26A,H26B,
 H26C), C28(H28A,H28B,H28C), C29(H29A,H29B,H29C), C37(H37A,H37B,H37C), C38(H38A,
 H38B,H38C), C40(H40A,H40B,H40C), C41(H41A,H41B,H41C), C45(H45A,H45B,H45C),
 C46(H46A,H46B,H46C), C54(H54A,H54B,H54C), C55(H55A,H55B,H55C), C57(H57A,H57B,
 H57C), C58(H58A,H58B,H58C), C66(H66A,H66B,H66C), C67(H67A,H67B,H67C), C69(H69A,
 H69B,H69C), C70(H70A,H70B,H70C), C78(H78A,H78B,H78C), C79(H79A,H79B,H79C),
 C81(H81A,H81B,H81C), C82(H82A,H82B,H82C), C88(H88A,H88B,H88C), C91(H91A,H91B,
 H91C)
;
_olex2_submission_special_instructions 'No special instructions were received'

loop_
_space_group_symop_operation_xyz
'x, y, z'
'-x+1/2, y+1/2, -z+1/2'
'-x, -y, -z'
'x-1/2, -y-1/2, z-1/2'

loop_
_atom_site_label
_atom_site_type_symbol
_atom_site_fract_x
_atom_site_fract_y
_atom_site_fract_z
_atom_site_U_iso_or_equiv
_atom_site_adp_type
_atom_site_occupancy
_atom_site_site_symmetry_order
_atom_site_calc_flag
_atom_site_refinement_flags_posn
_atom_site_refinement_flags_adp
_atom_site_refinement_flags_occupancy
_atom_site_disorder_assembly
_atom_site_disorder_group
C1 C 0.46108(15) 0.19246(12) 0.02562(11) 0.0181(6) Uani 1 1 d . . . . .
C2 C 0.45547(16) 0.25291(12) 0.00065(12) 0.0194(6) Uani 1 1 d . . . . .
H2 H 0.439755 0.252796 -0.037674 0.023 Uiso 1 1 calc R . . . .
C3 C 0.46989(15) 0.31332(12) 0.02460(11) 0.0177(6) Uani 1 1 d . . . . .
C4 C 0.43202(17) 0.13630(12) -0.01124(11) 0.0241(7) Uani 1 1 d . . . . .
H4A H 0.475347 0.108092 -0.014658 0.036 Uiso 1 1 calc GR . . . .
H4B H 0.408270 0.152503 -0.047133 0.036 Uiso 1 1 calc GR . . . .
H4C H 0.393695 0.112090 0.004297 0.036 Uiso 1 1 calc GR . . . .
C5 C 0.44933(17) 0.37024(12) -0.01308(12) 0.0241(7) Uani 1 1 d . . . . .
H5A H 0.415867 0.399697 0.002420 0.036 Uiso 1 1 calc GR . . . .
H5B H 0.422262 0.355051 -0.048497 0.036 Uiso 1 1 calc GR . . . .
H5C H 0.496581 0.392738 -0.017498 0.036 Uiso 1 1 calc GR . . . .
C6 C 0.47880(16) 0.11791(12) 0.09771(11) 0.0207(6) Uani 1 1 d . . . . .
C7 C 0.53340(17) 0.06898(12) 0.09393(11) 0.0222(6) Uani 1 1 d . . . . .
C8 C 0.51392(18) 0.00643(13) 0.10661(12) 0.0255(7) Uani 1 1 d . . . . .
H8 H 0.549375 -0.027391 0.104386 0.031 Uiso 1 1 calc R . . . .
C9 C 0.44524(18) -0.00762(13) 0.12215(12) 0.0288(7) Uani 1 1 d . . . . .
H9 H 0.433098 -0.050743 0.129740 0.035 Uiso 1 1 calc R . . . .
C10 C 0.39372(18) 0.04128(13) 0.12674(12) 0.0263(7) Uani 1 1 d . . . . .
H10 H 0.346458 0.031353 0.137905 0.032 Uiso 1 1 calc R . . . .
C11 C 0.40981(16) 0.10477(12) 0.11529(11) 0.0211(6) Uani 1 1 d . . . . .
C12 C 0.61011(17) 0.08195(12) 0.07691(12) 0.0232(6) Uani 1 1 d . . . . .
H12 H 0.608290 0.126162 0.061113 0.028 Uiso 1 1 calc R . . . .
C13 C 0.62821(18) 0.03429(13) 0.03394(12) 0.0290(7) Uani 1 1 d . . . . .
H13A H 0.638539 -0.008268 0.050399 0.044 Uiso 1 1 calc GR . . . .
H13B H 0.673633 0.049134 0.020127 0.044 Uiso 1 1 calc GR . . . .
H13C H 0.583949 0.031710 0.003968 0.044 Uiso 1 1 calc GR . . . .
C14 C 0.67499(17) 0.08023(13) 0.12708(12) 0.0275(7) Uani 1 1 d . . . . .
H14A H 0.664503 0.112134 0.153523 0.041 Uiso 1 1 calc GR . . . .
H14B H 0.724322 0.090137 0.116279 0.041 Uiso 1 1 calc GR . . . .
H14C H 0.677524 0.037340 0.143436 0.041 Uiso 1 1 calc GR . . . .
C15 C 0.35067(16) 0.15729(13) 0.11993(11) 0.0230(6) Uani 1 1 d . . . . .
H15 H 0.378869 0.199193 0.124574 0.028 Uiso 1 1 calc R . . . .
C16 C 0.28856(18) 0.16235(16) 0.06846(13) 0.0377(8) Uani 1 1 d . . . . .
H16A H 0.312188 0.177068 0.038211 0.057 Uiso 1 1 calc GR . . . .
H16B H 0.248933 0.193102 0.074497 0.057 Uiso 1 1 calc GR . . . .
H16C H 0.264906 0.120112 0.059799 0.057 Uiso 1 1 calc GR . . . .
C17 C 0.31179(17) 0.14816(14) 0.16939(12) 0.0290(7) Uani 1 1 d . . . . .
H17A H 0.276348 0.111523 0.163116 0.043 Uiso 1 1 calc GR . . . .
H17B H 0.282948 0.187080 0.174929 0.043 Uiso 1 1 calc GR . . . .
H17C H 0.351270 0.140047 0.201664 0.043 Uiso 1 1 calc GR . . . .
C18 C 0.49552(16) 0.38850(12) 0.09605(11) 0.0190(6) Uani 1 1 d . . . . .
C19 C 0.42786(16) 0.40783(13) 0.11363(12) 0.0229(6) Uani 1 1 d . . . . .
C20 C 0.42214(18) 0.47213(13) 0.12796(12) 0.0285(7) Uani 1 1 d . . . . .
H20 H 0.376605 0.486499 0.139410 0.034 Uiso 1 1 calc R . . . .
C21 C 0.48087(18) 0.51562(13) 0.12599(12) 0.0298(7) Uani 1 1 d . . . . .
H21 H 0.475449 0.559223 0.135866 0.036 Uiso 1 1 calc R . . . .
C22 C 0.54707(18) 0.49533(13) 0.10967(12) 0.0276(7) Uani 1 1 d . . . . .
H22 H 0.587480 0.525269 0.108812 0.033 Uiso 1 1 calc R . . . .
C23 C 0.55642(16) 0.43152(12) 0.09425(11) 0.0217(6) Uani 1 1 d . . . . .
C24 C 0.36173(16) 0.36193(13) 0.11616(12) 0.0258(7) Uani 1 1 d . . . . .
H24 H 0.384607 0.318510 0.125608 0.031 Uiso 1 1 calc R . . . .
C25 C 0.30480(18) 0.35547(16) 0.06190(13) 0.0356(8) Uani 1 1 d . . . . .
H25A H 0.287263 0.398250 0.048672 0.053 Uiso 1 1 calc GR . . . .
H25B H 0.260339 0.329696 0.067286 0.053 Uiso 1 1 calc GR . . . .
H25C H 0.330600 0.334364 0.035232 0.053 Uiso 1 1 calc GR . . . .
C26 C 0.31580(18) 0.38036(15) 0.16020(13) 0.0342(8) Uani 1 1 d . . . . .
H26A H 0.351583 0.391741 0.193588 0.051 Uiso 1 1 calc GR . . . .
H26B H 0.283913 0.343892 0.167247 0.051 Uiso 1 1 calc GR . . . .
H26C H 0.282570 0.417222 0.147886 0.051 Uiso 1 1 calc GR . . . .
C27 C 0.63039(17) 0.41315(12) 0.07527(12) 0.0248(7) Uani 1 1 d . . . . .
H27 H 0.624575 0.367791 0.061987 0.030 Uiso 1 1 calc R . . . .
C28 C 0.64590(19) 0.45514(13) 0.02797(13) 0.0311(7) Uani 1 1 d . . . . .
H28A H 0.600233 0.455175 -0.000998 0.047 Uiso 1 1 calc GR . . . .
H28B H 0.690038 0.437796 0.013995 0.047 Uiso 1 1 calc GR . . . .
H28C H 0.657314 0.499190 0.040788 0.047 Uiso 1 1 calc GR . . . .
C29 C 0.70007(18) 0.41532(14) 0.12223(13) 0.0313(7) Uani 1 1 d . . . . .
H29A H 0.704508 0.458399 0.138279 0.047 Uiso 1 1 calc GR . . . .
H29B H 0.747175 0.405176 0.108465 0.047 Uiso 1 1 calc GR . . . .
H29C H 0.692934 0.383759 0.149871 0.047 Uiso 1 1 calc GR . . . .
C30 C 0.72066(16) 0.22444(12) 0.07135(12) 0.0224(6) Uani 1 1 d . . . . .
C31 C 0.71027(16) 0.21648(14) 0.01424(12) 0.0253(7) Uani 1 1 d . . . . .
C32 C 0.77314(19) 0.19984(17) -0.00932(14) 0.0395(8) Uani 1 1 d . . . . .
H32 H 0.766012 0.194492 -0.047526 0.047 Uiso 1 1 calc R . . . .
C33 C 0.8456(2) 0.19096(19) 0.02176(15) 0.0477(10) Uani 1 1 d . . . . .
H33 H 0.887966 0.179963 0.005068 0.057 Uiso 1 1 calc R . . . .
C34 C 0.85577(19) 0.19821(17) 0.07710(14) 0.0407(9) Uani 1 1 d . . . . .
H34 H 0.905766 0.192310 0.098314 0.049 Uiso 1 1 calc R . . . .
C35 C 0.79496(17) 0.21392(15) 0.10288(12) 0.0283(7) Uani 1 1 d . . . . .
C36 C 0.63290(17) 0.22800(14) -0.02195(12) 0.0254(7) Uani 1 1 d . . . . .
H36 H 0.592778 0.225182 0.001367 0.031 Uiso 1 1 calc R . . . .
C37 C 0.62857(18) 0.29592(14) -0.04623(13) 0.0306(7) Uani 1 1 d . . . . .
H37A H 0.636471 0.327683 -0.016886 0.046 Uiso 1 1 calc GR . . . .
H37B H 0.577761 0.302471 -0.069093 0.046 Uiso 1 1 calc GR . . . .
H37C H 0.668694 0.300947 -0.068204 0.046 Uiso 1 1 calc GR . . . .
C38 C 0.61213(19) 0.17802(14) -0.06743(13) 0.0325(8) Uani 1 1 d . . . . .
H38A H 0.644620 0.184622 -0.094699 0.049 Uiso 1 1 calc GR . . . .
H38B H 0.557761 0.182851 -0.084439 0.049 Uiso 1 1 calc GR . . . .
H38C H 0.620763 0.134722 -0.052153 0.049 Uiso 1 1 calc GR . . . .
C39 C 0.81113(17) 0.22144(15) 0.16442(12) 0.0297(7) Uani 1 1 d . . . . .
H39 H 0.760870 0.219885 0.177401 0.036 Uiso 1 1 calc R . . . .
C40 C 0.86314(19) 0.16827(15) 0.19295(13) 0.0364(8) Uani 1 1 d . . . . .
H40A H 0.913307 0.169951 0.181524 0.055 Uiso 1 1 calc GR . . . .
H40B H 0.839062 0.126385 0.183324 0.055 Uiso 1 1 calc GR . . . .
H40C H 0.870405 0.174364 0.232305 0.055 Uiso 1 1 calc GR . . . .
C41 C 0.8483(2) 0.28616(16) 0.17958(15) 0.0460(9) Uani 1 1 d . . . . .
H41A H 0.861493 0.289785 0.219157 0.069 Uiso 1 1 calc GR . . . .
H41B H 0.812151 0.320456 0.165202 0.069 Uiso 1 1 calc GR . . . .
H41C H 0.895230 0.290112 0.164171 0.069 Uiso 1 1 calc GR . . . .
C42 C 0.44796(16) 0.23576(12) 0.28817(12) 0.0196(6) Uani 1 1 d . . . . .
C43 C 0.39711(16) 0.21989(12) 0.32093(12) 0.0220(6) Uani 1 1 d . . . . .
H43 H 0.417740 0.195461 0.352250 0.026 Uiso 1 1 calc R . . . .
C44 C 0.31499(17) 0.23553(13) 0.31420(13) 0.0239(7) Uani 1 1 d . . . . .
C45 C 0.42341(16) 0.26541(13) 0.23274(12) 0.0215(6) Uani 1 1 d . . . . .
H45A H 0.367151 0.270019 0.224840 0.032 Uiso 1 1 calc GR . . . .
H45B H 0.439698 0.237665 0.205366 0.032 Uiso 1 1 calc GR . . . .
H45C H 0.447434 0.307782 0.232017 0.032 Uiso 1 1 calc GR . . . .
C46 C 0.27822(18) 0.21156(15) 0.36061(13) 0.0349(8) Uani 1 1 d . . . . .
H46A H 0.227817 0.232120 0.358777 0.052 Uiso 1 1 calc GR . . . .
H46B H 0.311577 0.222230 0.395218 0.052 Uiso 1 1 calc GR . . . .
H46C H 0.271515 0.164861 0.357783 0.052 Uiso 1 1 calc GR . . . .
C47 C 0.55056(16) 0.18101(12) 0.34722(12) 0.0209(6) Uani 1 1 d . . . . .
C48 C 0.53287(16) 0.11513(13) 0.33853(12) 0.0243(7) Uani 1 1 d . . . . .
C49 C 0.54723(17) 0.07393(14) 0.38305(13) 0.0297(7) Uani 1 1 d . . . . .
H49 H 0.536130 0.029464 0.377788 0.036 Uiso 1 1 calc R . . . .
C50 C 0.57725(18) 0.09598(14) 0.43482(13) 0.0332(8) Uani 1 1 d . . . . .
H50 H 0.584806 0.067372 0.464843 0.040 Uiso 1 1 calc R . . . .
C51 C 0.59593(18) 0.16002(14) 0.44197(13) 0.0316(7) Uani 1 1 d . . . . .
H51 H 0.617212 0.175082 0.477326 0.038 Uiso 1 1 calc R . . . .
C52 C 0.58457(17) 0.20341(13) 0.39894(12) 0.0247(7) Uani 1 1 d . . . . .
C53 C 0.49723(16) 0.08776(13) 0.28370(12) 0.0251(7) Uani 1 1 d . . . . .
H53 H 0.484573 0.124595 0.258004 0.030 Uiso 1 1 calc R . . . .
C54 C 0.55390(19) 0.04411(15) 0.26147(14) 0.0366(8) Uani 1 1 d . . . . .
H54A H 0.598541 0.069367 0.255628 0.055 Uiso 1 1 calc GR . . . .
H54B H 0.528315 0.025336 0.226980 0.055 Uiso 1 1 calc GR . . . .
H54C H 0.571139 0.009685 0.287554 0.055 Uiso 1 1 calc GR . . . .
C55 C 0.42212(18) 0.05195(14) 0.28566(14) 0.0354(8) Uani 1 1 d . . . . .
H55A H 0.433486 0.012924 0.307543 0.053 Uiso 1 1 calc GR . . . .
H55B H 0.397031 0.040254 0.248756 0.053 Uiso 1 1 calc GR . . . .
H55C H 0.387706 0.079702 0.301918 0.053 Uiso 1 1 calc GR . . . .
C56 C 0.60639(19) 0.27311(14) 0.41035(13) 0.0304(7) Uani 1 1 d . . . . .
H56 H 0.602713 0.295431 0.374664 0.036 Uiso 1 1 calc R . . . .
C57 C 0.6898(2) 0.28017(16) 0.44119(14) 0.0476(10) Uani 1 1 d . . . . .
H57A H 0.695474 0.257767 0.476068 0.071 Uiso 1 1 calc GR . . . .
H57B H 0.701919 0.325811 0.447523 0.071 Uiso 1 1 calc GR . . . .
H57C H 0.725280 0.261421 0.419650 0.071 Uiso 1 1 calc GR . . . .
C58 C 0.5499(2) 0.30592(16) 0.44109(14) 0.0476(10) Uani 1 1 d . . . . .
H58A H 0.497246 0.301261 0.420549 0.071 Uiso 1 1 calc GR . . . .
H58B H 0.562759 0.351650 0.445595 0.071 Uiso 1 1 calc GR . . . .
H58C H 0.553494 0.285878 0.476816 0.071 Uiso 1 1 calc GR . . . .
C59 C 0.20261(16) 0.29068(14) 0.27170(12) 0.0262(7) Uani 1 1 d . . . . .
C60 C 0.19549(17) 0.35752(14) 0.28086(12) 0.0267(7) Uani 1 1 d . . . . .
C61 C 0.12191(19) 0.38374(15) 0.27609(13) 0.0340(8) Uani 1 1 d . . . . .
H61 H 0.116427 0.428353 0.282436 0.041 Uiso 1 1 calc R . . . .
C62 C 0.05711(19) 0.34628(16) 0.26238(14) 0.0372(8) Uani 1 1 d . . . . .
H62 H 0.007402 0.365040 0.259401 0.045 Uiso 1 1 calc R . . . .
C63 C 0.06415(18) 0.28148(16) 0.25293(14) 0.0357(8) Uani 1 1 d . . . . .
H63 H 0.018910 0.256109 0.243310 0.043 Uiso 1 1 calc R . . . .
C64 C 0.13624(18) 0.25235(14) 0.25720(14) 0.0291(7) Uani 1 1 d . . . . .
C65 C 0.26844(17) 0.39791(13) 0.29788(13) 0.0285(7) Uani 1 1 d . . . . .
H65 H 0.310631 0.376624 0.282699 0.034 Uiso 1 1 calc R . . . .
C66 C 0.2928(2) 0.39821(16) 0.35949(14) 0.0396(8) Uani 1 1 d . . . . .
H66A H 0.251155 0.416123 0.375868 0.059 Uiso 1 1 calc GR . . . .
H66B H 0.339308 0.424559 0.369732 0.059 Uiso 1 1 calc GR . . . .
H66C H 0.303750 0.354147 0.372449 0.059 Uiso 1 1 calc GR . . . .
C67 C 0.26102(19) 0.46658(14) 0.27595(14) 0.0387(8) Uani 1 1 d . . . . .
H67A H 0.240568 0.465677 0.236876 0.058 Uiso 1 1 calc GR . . . .
H67B H 0.311864 0.487166 0.282549 0.058 Uiso 1 1 calc GR . . . .
H67C H 0.225871 0.490925 0.294355 0.058 Uiso 1 1 calc GR . . . .
C68 C 0.14125(18) 0.18104(15) 0.24405(14) 0.0346(8) Uani 1 1 d . . . . .
H68 H 0.196954 0.168556 0.251228 0.042 Uiso 1 1 calc R . . . .
C69 C 0.0995(2) 0.13911(16) 0.28005(16) 0.0479(10) Uani 1 1 d . . . . .
H69A H 0.120778 0.147748 0.318299 0.072 Uiso 1 1 calc GR . . . .
H69B H 0.106933 0.093657 0.272177 0.072 Uiso 1 1 calc GR . . . .
H69C H 0.044320 0.149211 0.272618 0.072 Uiso 1 1 calc GR . . . .
C70 C 0.1089(2) 0.16829(18) 0.18417(15) 0.0480(10) Uani 1 1 d . . . . .
H70A H 0.053243 0.176701 0.176798 0.072 Uiso 1 1 calc GR . . . .
H70B H 0.118274 0.123373 0.175609 0.072 Uiso 1 1 calc GR . . . .
H70C H 0.134321 0.196604 0.161698 0.072 Uiso 1 1 calc GR . . . .
C71 C 0.76675(16) 0.25169(12) 0.30768(12) 0.0189(6) Uani 1 1 d . . . . .
C72 C 0.79800(16) 0.19111(12) 0.32478(11) 0.0217(6) Uani 1 1 d . . . . .
C73 C 0.87770(16) 0.18640(13) 0.34307(11) 0.0230(6) Uani 1 1 d . . . . .
H73 H 0.899807 0.145637 0.353502 0.028 Uiso 1 1 calc R . . . .
C74 C 0.92479(17) 0.23960(13) 0.34627(12) 0.0238(7) Uani 1 1 d . . . . .
H74 H 0.978930 0.235183 0.357897 0.029 Uiso 1 1 calc R . . . .
C75 C 0.89289(16) 0.29971(13) 0.33246(12) 0.0247(7) Uani 1 1 d . . . . .
H75 H 0.925421 0.336453 0.336685 0.030 Uiso 1 1 calc R . . . .
C76 C 0.81432(16) 0.30734(12) 0.31256(11) 0.0205(6) Uani 1 1 d . . . . .
C77 C 0.74693(16) 0.13239(13) 0.32496(12) 0.0258(7) Uani 1 1 d . . . . .
H77 H 0.692280 0.145891 0.311698 0.031 Uiso 1 1 calc R . . . .
C78 C 0.76678(19) 0.08039(14) 0.28676(13) 0.0357(8) Uani 1 1 d . . . . .
H78A H 0.757764 0.096905 0.249540 0.054 Uiso 1 1 calc GR . . . .
H78B H 0.734172 0.042627 0.288614 0.054 Uiso 1 1 calc GR . . . .
H78C H 0.821139 0.068282 0.297635 0.054 Uiso 1 1 calc GR . . . .
C79 C 0.75292(18) 0.10618(14) 0.38229(13) 0.0333(8) Uani 1 1 d . . . . .
H79A H 0.805728 0.091354 0.395739 0.050 Uiso 1 1 calc GR . . . .
H79B H 0.717044 0.070160 0.381925 0.050 Uiso 1 1 calc GR . . . .
H79C H 0.739848 0.140167 0.406070 0.050 Uiso 1 1 calc GR . . . .
C80 C 0.77918(16) 0.37283(12) 0.29728(12) 0.0250(7) Uani 1 1 d . . . . .
H80 H 0.734865 0.366418 0.266560 0.030 Uiso 1 1 calc R . . . .
C81 C 0.83459(18) 0.42055(13) 0.27826(13) 0.0312(7) Uani 1 1 d . . . . .
H81A H 0.878424 0.428430 0.307757 0.047 Uiso 1 1 calc GR . . . .
H81B H 0.807547 0.461070 0.267913 0.047 Uiso 1 1 calc GR . . . .
H81C H 0.853295 0.402696 0.246937 0.047 Uiso 1 1 calc GR . . . .
C82 C 0.74662(18) 0.40036(13) 0.34498(13) 0.0303(7) Uani 1 1 d . . . . .
H82A H 0.708380 0.370564 0.354726 0.045 Uiso 1 1 calc GR . . . .
H82B H 0.722054 0.441876 0.334584 0.045 Uiso 1 1 calc GR . . . .
H82C H 0.788588 0.406263 0.376152 0.045 Uiso 1 1 calc GR . . . .
C83 C 0.58179(16) 0.42145(13) 0.25034(12) 0.0245(7) Uani 1 1 d . . . . .
H83 H 0.608339 0.415187 0.221079 0.029 Uiso 1 1 calc R . . . .
C84 C 0.56702(17) 0.48338(13) 0.26517(13) 0.0284(7) Uani 1 1 d . . . . .
H84 H 0.583859 0.518842 0.246549 0.034 Uiso 1 1 calc R . . . .
C85 C 0.52785(19) 0.49365(14) 0.30699(13) 0.0332(8) Uani 1 1 d . . . . .
H85 H 0.517560 0.536056 0.317721 0.040 Uiso 1 1 calc R . . . .
C86 C 0.50381(18) 0.44117(14) 0.33303(13) 0.0323(7) Uani 1 1 d . . . . .
H86 H 0.476537 0.446735 0.361997 0.039 Uiso 1 1 calc R . . . .
C87 C 0.52018(17) 0.38024(13) 0.31616(12) 0.0255(7) Uani 1 1 d . . . . .
H87 H 0.502583 0.344302 0.333804 0.031 Uiso 1 1 calc R . . . .
C88 C 0.5966(5) 0.1279(5) 0.6172(3) 0.206(5) Uani 1 1 d . . . . .
H88A H 0.614720 0.086022 0.606903 0.310 Uiso 1 1 calc GR . . . .
H88B H 0.611473 0.133583 0.656556 0.310 Uiso 1 1 calc GR . . . .
H88C H 0.619859 0.162049 0.598673 0.310 Uiso 1 1 calc GR . . . .
C89 C 0.5121(5) 0.1311(4) 0.6016(4) 0.163(3) Uani 1 1 d . . . . .
H89A H 0.489916 0.106812 0.628929 0.196 Uiso 1 1 calc R . . . .
H89B H 0.496667 0.176547 0.604105 0.196 Uiso 1 1 calc R . . . .
C90 C 0.4072(5) 0.1050(5) 0.5295(5) 0.219(6) Uani 1 1 d . . . . .
H90A H 0.385590 0.148018 0.534465 0.263 Uiso 1 1 calc R . . . .
H90B H 0.384252 0.075701 0.553323 0.263 Uiso 1 1 calc R . . . .
C91 C 0.3731(5) 0.0867(5) 0.4763(3) 0.187(5) Uani 1 1 d . . . . .
H91A H 0.396136 0.111677 0.450185 0.281 Uiso 1 1 calc GR . . . .
H91B H 0.317511 0.095007 0.470391 0.281 Uiso 1 1 calc GR . . . .
H91C H 0.382123 0.040844 0.471228 0.281 Uiso 1 1 calc GR . . . .
N1 N 0.49143(12) 0.18248(9) 0.07793(9) 0.0164(5) Uani 1 1 d . . . . .
N2 N 0.50053(13) 0.32252(10) 0.07689(9) 0.0179(5) Uani 1 1 d . . . . .
N3 N 0.65723(13) 0.23994(10) 0.09526(10) 0.0178(5) Uani 1 1 d . . . . .
N4 N 0.52719(13) 0.22455(10) 0.30164(9) 0.0192(5) Uani 1 1 d . . . . .
N5 N 0.27873(13) 0.26734(11) 0.27403(10) 0.0238(5) Uani 1 1 d . . . . .
N6 N 0.68800(13) 0.25755(9) 0.28607(10) 0.0176(5) Uani 1 1 d . . . . .
N7 N 0.55984(13) 0.36925(10) 0.27593(9) 0.0202(5) Uani 1 1 d . . . . .
O1 O 0.59003(10) 0.31627(8) 0.18172(7) 0.0185(4) Uani 1 1 d . . . . .
O2 O 0.57857(10) 0.19700(8) 0.19112(7) 0.0179(4) Uani 1 1 d . . . . .
O3 O 0.4784(3) 0.1090(3) 0.5517(2) 0.148(2) Uani 1 1 d . . . . .
Nb1 Nb 0.57413(2) 0.24993(2) 0.12654(2) 0.01526(8) Uani 1 1 d . . . . .
Nb2 Nb 0.59281(2) 0.26363(2) 0.24778(2) 0.01624(8) Uani 1 1 d . . . . .

loop_
_atom_site_aniso_label
_atom_site_aniso_U_11
_atom_site_aniso_U_22
_atom_site_aniso_U_33
_atom_site_aniso_U_23
_atom_site_aniso_U_13
_atom_site_aniso_U_12
C1 0.0175(14) 0.0161(13) 0.0200(17) -0.0025(11) 0.0020(12) -0.0008(10)
C2 0.0257(16) 0.0210(14) 0.0112(16) 0.0006(11) 0.0026(12) 0.0001(11)
C3 0.0190(15) 0.0176(13) 0.0167(16) 0.0017(11) 0.0038(12) 0.0031(10)
C4 0.0346(18) 0.0195(14) 0.0156(16) -0.0013(11) -0.0023(13) -0.0029(12)
C5 0.0321(17) 0.0197(14) 0.0184(17) -0.0004(12) -0.0009(13) 0.0041(11)
C6 0.0276(16) 0.0152(13) 0.0168(16) 0.0002(11) -0.0022(12) -0.0041(11)
C7 0.0327(17) 0.0153(13) 0.0164(16) -0.0017(11) -0.0012(13) -0.0028(11)
C8 0.0383(19) 0.0167(14) 0.0192(17) -0.0016(11) -0.0004(14) 0.0001(12)
C9 0.049(2) 0.0141(14) 0.0221(18) -0.0017(12) 0.0047(15) -0.0095(13)
C10 0.0354(18) 0.0215(15) 0.0210(17) -0.0009(12) 0.0032(13) -0.0104(12)
C11 0.0261(16) 0.0210(14) 0.0142(16) -0.0001(11) -0.0018(12) -0.0047(11)
C12 0.0306(16) 0.0146(13) 0.0232(17) -0.0012(11) 0.0019(13) 0.0008(11)
C13 0.0391(19) 0.0198(15) 0.0275(19) -0.0029(12) 0.0045(14) 0.0023(12)
C14 0.0323(18) 0.0193(14) 0.0284(19) -0.0003(12) -0.0009(14) 0.0041(12)
C15 0.0243(16) 0.0216(14) 0.0217(17) 0.0007(12) 0.0008(13) -0.0033(11)
C16 0.0297(19) 0.047(2) 0.034(2) 0.0047(16) -0.0021(15) 0.0046(14)
C17 0.0263(17) 0.0327(17) 0.0286(19) 0.0004(13) 0.0065(14) -0.0054(12)
C18 0.0288(16) 0.0129(13) 0.0132(15) 0.0001(10) -0.0017(12) 0.0039(10)
C19 0.0271(16) 0.0211(14) 0.0191(17) 0.0013(12) 0.0003(13) 0.0055(11)
C20 0.0350(18) 0.0256(16) 0.0257(18) 0.0012(13) 0.0078(14) 0.0100(13)
C21 0.0421(19) 0.0157(14) 0.0301(19) -0.0059(12) 0.0031(15) 0.0046(13)
C22 0.0394(19) 0.0153(14) 0.0275(18) 0.0004(12) 0.0044(14) -0.0022(12)
C23 0.0307(17) 0.0157(13) 0.0175(16) 0.0010(11) 0.0011(13) 0.0010(11)
C24 0.0257(17) 0.0232(15) 0.0287(18) 0.0031(12) 0.0055(14) 0.0052(11)
C25 0.0301(18) 0.0418(19) 0.035(2) -0.0012(15) 0.0071(15) 0.0005(14)
C26 0.0331(19) 0.0364(18) 0.036(2) 0.0049(15) 0.0139(15) 0.0121(14)
C27 0.0336(17) 0.0130(13) 0.0275(18) -0.0026(12) 0.0052(14) -0.0033(11)
C28 0.0407(19) 0.0210(15) 0.033(2) -0.0007(13) 0.0103(15) -0.0075(13)
C29 0.0293(17) 0.0253(16) 0.039(2) 0.0049(14) 0.0043(15) -0.0025(12)
C30 0.0246(16) 0.0191(14) 0.0246(18) 0.0004(12) 0.0070(13) -0.0006(11)
C31 0.0235(16) 0.0287(16) 0.0242(18) 0.0001(13) 0.0058(13) -0.0005(12)
C32 0.0323(19) 0.065(2) 0.023(2) -0.0007(16) 0.0087(15) 0.0035(16)
C33 0.031(2) 0.081(3) 0.036(2) -0.0098(19) 0.0157(17) 0.0090(18)
C34 0.0217(18) 0.071(2) 0.030(2) -0.0042(17) 0.0059(15) 0.0082(15)
C35 0.0214(16) 0.0389(18) 0.0249(19) -0.0047(14) 0.0049(13) 0.0013(13)
C36 0.0237(16) 0.0331(16) 0.0196(17) 0.0015(13) 0.0041(13) -0.0016(12)
C37 0.0330(18) 0.0286(17) 0.031(2) -0.0058(14) 0.0084(14) 0.0016(13)
C38 0.0384(19) 0.0236(16) 0.032(2) 0.0028(13) -0.0033(15) -0.0014(13)
C39 0.0229(17) 0.0459(19) 0.0197(18) -0.0038(14) 0.0027(13) 0.0017(13)
C40 0.0338(19) 0.0431(19) 0.032(2) 0.0038(15) 0.0041(15) -0.0020(14)
C41 0.058(2) 0.039(2) 0.038(2) -0.0079(16) 0.0004(18) 0.0147(17)
C42 0.0193(15) 0.0164(13) 0.0226(17) -0.0043(11) 0.0026(12) 0.0002(10)
C43 0.0258(16) 0.0175(14) 0.0227(17) 0.0029(12) 0.0043(13) 0.0008(11)
C44 0.0253(16) 0.0196(14) 0.0285(19) -0.0011(12) 0.0093(14) 0.0004(11)
C45 0.0176(15) 0.0235(14) 0.0231(17) 0.0026(12) 0.0036(12) -0.0004(11)
C46 0.0302(18) 0.0392(19) 0.038(2) 0.0089(15) 0.0144(15) 0.0030(14)
C47 0.0208(15) 0.0191(14) 0.0227(17) 0.0026(12) 0.0042(12) 0.0017(10)
C48 0.0217(16) 0.0206(14) 0.0305(19) 0.0011(12) 0.0051(13) 0.0002(11)
C49 0.0298(17) 0.0216(15) 0.038(2) 0.0059(13) 0.0067(15) -0.0025(12)
C50 0.0361(19) 0.0305(17) 0.032(2) 0.0131(14) 0.0036(15) 0.0011(13)
C51 0.0370(19) 0.0341(18) 0.0225(18) 0.0022(13) 0.0026(14) 0.0003(13)
C52 0.0260(16) 0.0232(15) 0.0248(18) 0.0005(12) 0.0042(13) 0.0029(11)
C53 0.0259(16) 0.0192(14) 0.0290(19) -0.0015(12) 0.0016(13) -0.0016(11)
C54 0.038(2) 0.0333(18) 0.035(2) -0.0118(15) -0.0015(16) 0.0057(14)
C55 0.0322(18) 0.0266(16) 0.044(2) -0.0005(15) -0.0019(15) -0.0069(13)
C56 0.042(2) 0.0292(16) 0.0181(18) -0.0022(13) 0.0016(14) -0.0021(13)
C57 0.063(3) 0.0358(19) 0.035(2) 0.0008(16) -0.0145(18) -0.0157(17)
C58 0.081(3) 0.0312(19) 0.034(2) -0.0050(15) 0.020(2) 0.0065(17)
C59 0.0238(16) 0.0309(16) 0.0253(18) 0.0056(13) 0.0080(13) 0.0030(12)
C60 0.0310(17) 0.0283(16) 0.0229(18) 0.0039(13) 0.0106(14) 0.0057(12)
C61 0.038(2) 0.0297(17) 0.036(2) 0.0052(14) 0.0110(16) 0.0099(14)
C62 0.0272(18) 0.044(2) 0.043(2) 0.0080(16) 0.0114(16) 0.0096(14)
C63 0.0240(17) 0.044(2) 0.041(2) 0.0051(16) 0.0092(15) 0.0020(14)
C64 0.0250(17) 0.0342(17) 0.030(2) 0.0006(13) 0.0094(14) 0.0009(12)
C65 0.0319(18) 0.0247(15) 0.0309(19) 0.0035(13) 0.0113(14) 0.0051(12)
C66 0.040(2) 0.041(2) 0.039(2) -0.0022(16) 0.0116(17) -0.0053(15)
C67 0.043(2) 0.0271(17) 0.050(2) 0.0000(15) 0.0197(17) 0.0054(14)
C68 0.0251(17) 0.0354(18) 0.044(2) -0.0065(15) 0.0080(15) -0.0029(13)
C69 0.047(2) 0.038(2) 0.061(3) -0.0043(18) 0.015(2) -0.0091(16)
C70 0.034(2) 0.054(2) 0.057(3) -0.0176(19) 0.0091(18) -0.0024(16)
C71 0.0193(15) 0.0209(14) 0.0160(16) 0.0008(11) 0.0017(12) 0.0004(10)
C72 0.0238(16) 0.0206(14) 0.0194(17) -0.0005(11) 0.0004(12) -0.0004(11)
C73 0.0257(16) 0.0213(14) 0.0212(17) 0.0021(12) 0.0025(13) 0.0053(11)
C74 0.0172(15) 0.0318(16) 0.0207(18) -0.0028(12) -0.0008(12) 0.0012(11)
C75 0.0250(16) 0.0246(15) 0.0243(18) -0.0009(12) 0.0038(13) -0.0080(12)
C76 0.0212(15) 0.0218(14) 0.0168(16) -0.0006(11) -0.0012(12) 0.0000(11)
C77 0.0192(15) 0.0193(14) 0.035(2) 0.0035(12) -0.0041(13) 0.0011(11)
C78 0.042(2) 0.0264(16) 0.037(2) -0.0058(14) 0.0027(16) -0.0062(13)
C79 0.0334(18) 0.0220(16) 0.046(2) 0.0035(14) 0.0115(16) -0.0002(12)
C80 0.0215(16) 0.0207(14) 0.0294(19) -0.0009(12) -0.0046(13) -0.0048(11)
C81 0.0414(19) 0.0188(15) 0.0316(19) 0.0028(13) 0.0022(15) -0.0029(13)
C82 0.0304(17) 0.0217(15) 0.038(2) -0.0027(13) 0.0032(15) -0.0012(12)
C83 0.0279(17) 0.0197(14) 0.0253(18) 0.0003(12) 0.0030(13) -0.0003(11)
C84 0.0354(18) 0.0185(14) 0.0312(19) 0.0028(13) 0.0061(14) 0.0015(12)
C85 0.041(2) 0.0198(15) 0.041(2) -0.0067(14) 0.0117(16) 0.0055(13)
C86 0.0389(19) 0.0273(16) 0.034(2) -0.0060(14) 0.0151(15) 0.0031(13)
C87 0.0289(17) 0.0213(15) 0.0265(18) 0.0025(12) 0.0054(14) 0.0025(12)
C88 0.107(7) 0.384(16) 0.134(7) 0.054(8) 0.038(6) 0.019(8)
C89 0.138(8) 0.203(9) 0.149(8) -0.053(7) 0.029(7) 0.026(6)
C90 0.076(6) 0.317(14) 0.258(14) 0.154(12) 0.013(7) 0.028(7)
C91 0.097(6) 0.320(12) 0.150(8) 0.144(8) 0.040(6) 0.070(7)
N1 0.0181(12) 0.0122(11) 0.0177(13) 0.0008(9) 0.0005(10) -0.0002(8)
N2 0.0224(13) 0.0126(11) 0.0177(14) -0.0008(9) 0.0016(10) 0.0008(9)
N3 0.0186(12) 0.0173(11) 0.0173(14) -0.0005(9) 0.0034(10) -0.0004(9)
N4 0.0206(13) 0.0188(11) 0.0173(14) -0.0003(9) 0.0014(10) 0.0006(9)
N5 0.0198(13) 0.0246(12) 0.0287(15) 0.0010(11) 0.0084(11) 0.0015(10)
N6 0.0191(12) 0.0145(11) 0.0189(14) -0.0006(9) 0.0025(10) -0.0020(8)
N7 0.0230(13) 0.0186(12) 0.0181(14) -0.0022(9) 0.0019(10) 0.0009(9)
O1 0.0207(10) 0.0130(9) 0.0212(11) -0.0006(7) 0.0023(8) 0.0002(7)
O2 0.0185(10) 0.0136(9) 0.0210(11) 0.0011(7) 0.0023(8) -0.0004(7)
O3 0.114(4) 0.242(6) 0.102(4) 0.035(4) 0.053(3) 0.032(4)
Nb1 0.01642(14) 0.01399(13) 0.01494(15) -0.00078(9) 0.00173(10) 0.00007(9)
Nb2 0.01624(14) 0.01650(13) 0.01542(15) 0.00016(9) 0.00146(10) 0.00039(9)

loop_
_atom_type_symbol
_atom_type_description
_atom_type_scat_dispersion_real
_atom_type_scat_dispersion_imag
_atom_type_scat_source
C C 0.0033 0.0016 'International Tables Vol C Tables 4.2.6.8 and 6.1.1.4'
H H 0.0000 0.0000 'International Tables Vol C Tables 4.2.6.8 and 6.1.1.4'
N N 0.0061 0.0033 'International Tables Vol C Tables 4.2.6.8 and 6.1.1.4'
Nb Nb -2.0727 0.6215 'International Tables Vol C Tables 4.2.6.8 and 6.1.1.4'
O O 0.0106 0.0060 'International Tables Vol C Tables 4.2.6.8 and 6.1.1.4'

loop_
_geom_angle_atom_site_label_1
_geom_angle_atom_site_label_2
_geom_angle_atom_site_label_3
_geom_angle
_geom_angle_site_symmetry_1
_geom_angle_site_symmetry_3
_geom_angle_publ_flag
C2 C1 C4 115.5(2) . . ?
N1 C1 C2 124.1(2) . . ?
N1 C1 C4 120.4(2) . . ?
C1 C2 H2 115.7 . . ?
C3 C2 C1 128.6(3) . . ?
C3 C2 H2 115.7 . . ?
C2 C3 C5 115.5(2) . . ?
N2 C3 C2 124.0(2) . . ?
N2 C3 C5 120.4(2) . . ?
C1 C4 H4A 109.5 . . ?
C1 C4 H4B 109.5 . . ?
C1 C4 H4C 109.5 . . ?
H4A C4 H4B 109.5 . . ?
H4A C4 H4C 109.5 . . ?
H4B C4 H4C 109.5 . . ?
C3 C5 H5A 109.5 . . ?
C3 C5 H5B 109.5 . . ?
C3 C5 H5C 109.5 . . ?
H5A C5 H5B 109.5 . . ?
H5A C5 H5C 109.5 . . ?
H5B C5 H5C 109.5 . . ?
C7 C6 N1 119.3(2) . . ?
C11 C6 C7 121.6(2) . . ?
C11 C6 N1 118.9(2) . . ?
C6 C7 C12 123.0(2) . . ?
C8 C7 C6 117.1(3) . . ?
C8 C7 C12 120.0(2) . . ?
C7 C8 H8 119.0 . . ?
C9 C8 C7 122.0(3) . . ?
C9 C8 H8 119.0 . . ?
C8 C9 H9 120.2 . . ?
C8 C9 C10 119.7(3) . . ?
C10 C9 H9 120.2 . . ?
C9 C10 H10 119.4 . . ?
C9 C10 C11 121.3(3) . . ?
C11 C10 H10 119.4 . . ?
C6 C11 C15 122.0(2) . . ?
C10 C11 C6 118.3(3) . . ?
C10 C11 C15 119.6(3) . . ?
C7 C12 H12 108.1 . . ?
C7 C12 C13 113.2(2) . . ?
C7 C12 C14 109.5(2) . . ?
C13 C12 H12 108.1 . . ?
C14 C12 H12 108.1 . . ?
C14 C12 C13 109.8(2) . . ?
C12 C13 H13A 109.5 . . ?
C12 C13 H13B 109.5 . . ?
C12 C13 H13C 109.5 . . ?
H13A C13 H13B 109.5 . . ?
H13A C13 H13C 109.5 . . ?
H13B C13 H13C 109.5 . . ?
C12 C14 H14A 109.5 . . ?
C12 C14 H14B 109.5 . . ?
C12 C14 H14C 109.5 . . ?
H14A C14 H14B 109.5 . . ?
H14A C14 H14C 109.5 . . ?
H14B C14 H14C 109.5 . . ?
C11 C15 H15 107.5 . . ?
C11 C15 C16 112.1(2) . . ?
C11 C15 C17 112.7(2) . . ?
C16 C15 H15 107.5 . . ?
C16 C15 C17 109.4(2) . . ?
C17 C15 H15 107.5 . . ?
C15 C16 H16A 109.5 . . ?
C15 C16 H16B 109.5 . . ?
C15 C16 H16C 109.5 . . ?
H16A C16 H16B 109.5 . . ?
H16A C16 H16C 109.5 . . ?
H16B C16 H16C 109.5 . . ?
C15 C17 H17A 109.5 . . ?
C15 C17 H17B 109.5 . . ?
C15 C17 H17C 109.5 . . ?
H17A C17 H17B 109.5 . . ?
H17A C17 H17C 109.5 . . ?
H17B C17 H17C 109.5 . . ?
C19 C18 N2 118.6(2) . . ?
C23 C18 C19 121.7(2) . . ?
C23 C18 N2 119.6(2) . . ?
C18 C19 C24 122.5(2) . . ?
C20 C19 C18 117.5(3) . . ?
C20 C19 C24 120.0(3) . . ?
C19 C20 H20 119.1 . . ?
C21 C20 C19 121.9(3) . . ?
C21 C20 H20 119.1 . . ?
C20 C21 H21 120.2 . . ?
C22 C21 C20 119.5(3) . . ?
C22 C21 H21 120.2 . . ?
C21 C22 H22 119.2 . . ?
C21 C22 C23 121.6(3) . . ?
C23 C22 H22 119.2 . . ?
C18 C23 C27 123.8(2) . . ?
C22 C23 C18 117.7(3) . . ?
C22 C23 C27 118.5(2) . . ?
C19 C24 H24 107.4 . . ?
C19 C24 C25 113.5(2) . . ?
C19 C24 C26 112.6(2) . . ?
C25 C24 H24 107.4 . . ?
C26 C24 H24 107.4 . . ?
C26 C24 C25 108.3(2) . . ?
C24 C25 H25A 109.5 . . ?
C24 C25 H25B 109.5 . . ?
C24 C25 H25C 109.5 . . ?
H25A C25 H25B 109.5 . . ?
H25A C25 H25C 109.5 . . ?
H25B C25 H25C 109.5 . . ?
C24 C26 H26A 109.5 . . ?
C24 C26 H26B 109.5 . . ?
C24 C26 H26C 109.5 . . ?
H26A C26 H26B 109.5 . . ?
H26A C26 H26C 109.5 . . ?
H26B C26 H26C 109.5 . . ?
C23 C27 H27 107.5 . . ?
C23 C27 C28 112.6(2) . . ?
C23 C27 C29 111.3(2) . . ?
C28 C27 H27 107.5 . . ?
C29 C27 H27 107.5 . . ?
C29 C27 C28 110.1(2) . . ?
C27 C28 H28A 109.5 . . ?
C27 C28 H28B 109.5 . . ?
C27 C28 H28C 109.5 . . ?
H28A C28 H28B 109.5 . . ?
H28A C28 H28C 109.5 . . ?
H28B C28 H28C 109.5 . . ?
C27 C29 H29A 109.5 . . ?
C27 C29 H29B 109.5 . . ?
C27 C29 H29C 109.5 . . ?
H29A C29 H29B 109.5 . . ?
H29A C29 H29C 109.5 . . ?
H29B C29 H29C 109.5 . . ?
C35 C30 C31 118.6(3) . . ?
N3 C30 C31 119.6(3) . . ?
N3 C30 C35 121.7(3) . . ?
C30 C31 C36 121.4(3) . . ?
C32 C31 C30 119.5(3) . . ?
C32 C31 C36 119.1(3) . . ?
C31 C32 H32 119.3 . . ?
C33 C32 C31 121.3(3) . . ?
C33 C32 H32 119.3 . . ?
C32 C33 H33 120.3 . . ?
C34 C33 C32 119.3(3) . . ?
C34 C33 H33 120.3 . . ?
C33 C34 H34 119.1 . . ?
C33 C34 C35 121.9(3) . . ?
C35 C34 H34 119.1 . . ?
C30 C35 C39 122.0(3) . . ?
C34 C35 C30 119.3(3) . . ?
C34 C35 C39 118.6(3) . . ?
C31 C36 H36 107.3 . . ?
C31 C36 C37 110.9(2) . . ?
C31 C36 C38 113.8(2) . . ?
C37 C36 H36 107.3 . . ?
C37 C36 C38 109.9(2) . . ?
C38 C36 H36 107.3 . . ?
C36 C37 H37A 109.5 . . ?
C36 C37 H37B 109.5 . . ?
C36 C37 H37C 109.5 . . ?
H37A C37 H37B 109.5 . . ?
H37A C37 H37C 109.5 . . ?
H37B C37 H37C 109.5 . . ?
C36 C38 H38A 109.5 . . ?
C36 C38 H38B 109.5 . . ?
C36 C38 H38C 109.5 . . ?
H38A C38 H38B 109.5 . . ?
H38A C38 H38C 109.5 . . ?
H38B C38 H38C 109.5 . . ?
C35 C39 H39 108.4 . . ?
C35 C39 C40 112.5(3) . . ?
C40 C39 H39 108.4 . . ?
C41 C39 C35 109.7(3) . . ?
C41 C39 H39 108.4 . . ?
C41 C39 C40 109.4(3) . . ?
C39 C40 H40A 109.5 . . ?
C39 C40 H40B 109.5 . . ?
C39 C40 H40C 109.5 . . ?
H40A C40 H40B 109.5 . . ?
H40A C40 H40C 109.5 . . ?
H40B C40 H40C 109.5 . . ?
C39 C41 H41A 109.5 . . ?
C39 C41 H41B 109.5 . . ?
C39 C41 H41C 109.5 . . ?
H41A C41 H41B 109.5 . . ?
H41A C41 H41C 109.5 . . ?
H41B C41 H41C 109.5 . . ?
C43 C42 C45 123.0(3) . . ?
C43 C42 N4 123.7(3) . . ?
N4 C42 C45 113.3(2) . . ?
C42 C43 H43 115.7 . . ?
C42 C43 C44 128.6(3) . . ?
C44 C43 H43 115.7 . . ?
C43 C44 C46 113.1(3) . . ?
N5 C44 C43 123.2(3) . . ?
N5 C44 C46 123.6(3) . . ?
C42 C45 H45A 109.5 . . ?
C42 C45 H45B 109.5 . . ?
C42 C45 H45C 109.5 . . ?
H45A C45 H45B 109.5 . . ?
H45A C45 H45C 109.5 . . ?
H45B C45 H45C 109.5 . . ?
C44 C46 H46A 109.5 . . ?
C44 C46 H46B 109.5 . . ?
C44 C46 H46C 109.5 . . ?
H46A C46 H46B 109.5 . . ?
H46A C46 H46C 109.5 . . ?
H46B C46 H46C 109.5 . . ?
C48 C47 N4 117.4(2) . . ?
C52 C47 C48 120.6(3) . . ?
C52 C47 N4 121.9(2) . . ?
C47 C48 C53 123.2(3) . . ?
C49 C48 C47 118.1(3) . . ?
C49 C48 C53 118.7(2) . . ?
C48 C49 H49 119.1 . . ?
C50 C49 C48 121.9(3) . . ?
C50 C49 H49 119.1 . . ?
C49 C50 H50 120.6 . . ?
C51 C50 C49 118.9(3) . . ?
C51 C50 H50 120.6 . . ?
C50 C51 H51 119.0 . . ?
C50 C51 C52 122.0(3) . . ?
C52 C51 H51 119.0 . . ?
C47 C52 C56 122.9(3) . . ?
C51 C52 C47 118.4(3) . . ?
C51 C52 C56 118.6(3) . . ?
C48 C53 H53 107.6 . . ?
C48 C53 C54 111.4(2) . . ?
C48 C53 C55 111.8(3) . . ?
C54 C53 H53 107.6 . . ?
C55 C53 H53 107.6 . . ?
C55 C53 C54 110.5(2) . . ?
C53 C54 H54A 109.5 . . ?
C53 C54 H54B 109.5 . . ?
C53 C54 H54C 109.5 . . ?
H54A C54 H54B 109.5 . . ?
H54A C54 H54C 109.5 . . ?
H54B C54 H54C 109.5 . . ?
C53 C55 H55A 109.5 . . ?
C53 C55 H55B 109.5 . . ?
C53 C55 H55C 109.5 . . ?
H55A C55 H55B 109.5 . . ?
H55A C55 H55C 109.5 . . ?
H55B C55 H55C 109.5 . . ?
C52 C56 H56 107.7 . . ?
C52 C56 C57 111.9(3) . . ?
C52 C56 C58 110.9(3) . . ?
C57 C56 H56 107.7 . . ?
C58 C56 H56 107.7 . . ?
C58 C56 C57 110.8(3) . . ?
C56 C57 H57A 109.5 . . ?
C56 C57 H57B 109.5 . . ?
C56 C57 H57C 109.5 . . ?
H57A C57 H57B 109.5 . . ?
H57A C57 H57C 109.5 . . ?
H57B C57 H57C 109.5 . . ?
C56 C58 H58A 109.5 . . ?
C56 C58 H58B 109.5 . . ?
C56 C58 H58C 109.5 . . ?
H58A C58 H58B 109.5 . . ?
H58A C58 H58C 109.5 . . ?
H58B C58 H58C 109.5 . . ?
C64 C59 C60 120.2(3) . . ?
C64 C59 N5 123.5(3) . . ?
N5 C59 C60 116.1(3) . . ?
C59 C60 C65 119.2(2) . . ?
C61 C60 C59 118.6(3) . . ?
C61 C60 C65 122.1(3) . . ?
C60 C61 H61 119.4 . . ?
C62 C61 C60 121.2(3) . . ?
C62 C61 H61 119.4 . . ?
C61 C62 H62 120.0 . . ?
C61 C62 C63 120.1(3) . . ?
C63 C62 H62 120.0 . . ?
C62 C63 H63 119.3 . . ?
C62 C63 C64 121.4(3) . . ?
C64 C63 H63 119.3 . . ?
C59 C64 C68 121.9(3) . . ?
C63 C64 C59 118.5(3) . . ?
C63 C64 C68 119.6(3) . . ?
C60 C65 H65 107.3 . . ?
C66 C65 C60 110.5(2) . . ?
C66 C65 H65 107.3 . . ?
C66 C65 C67 110.5(3) . . ?
C67 C65 C60 113.7(3) . . ?
C67 C65 H65 107.3 . . ?
C65 C66 H66A 109.5 . . ?
C65 C66 H66B 109.5 . . ?
C65 C66 H66C 109.5 . . ?
H66A C66 H66B 109.5 . . ?
H66A C66 H66C 109.5 . . ?
H66B C66 H66C 109.5 . . ?
C65 C67 H67A 109.5 . . ?
C65 C67 H67B 109.5 . . ?
C65 C67 H67C 109.5 . . ?
H67A C67 H67B 109.5 . . ?
H67A C67 H67C 109.5 . . ?
H67B C67 H67C 109.5 . . ?
C64 C68 H68 107.9 . . ?
C64 C68 C69 111.8(3) . . ?
C64 C68 C70 110.8(3) . . ?
C69 C68 H68 107.9 . . ?
C70 C68 H68 107.9 . . ?
C70 C68 C69 110.3(3) . . ?
C68 C69 H69A 109.5 . . ?
C68 C69 H69B 109.5 . . ?
C68 C69 H69C 109.5 . . ?
H69A C69 H69B 109.5 . . ?
H69A C69 H69C 109.5 . . ?
H69B C69 H69C 109.5 . . ?
C68 C70 H70A 109.5 . . ?
C68 C70 H70B 109.5 . . ?
C68 C70 H70C 109.5 . . ?
H70A C70 H70B 109.5 . . ?
H70A C70 H70C 109.5 . . ?
H70B C70 H70C 109.5 . . ?
C72 C71 C76 120.7(3) . . ?
N6 C71 C72 120.0(2) . . ?
N6 C71 C76 119.3(2) . . ?
C71 C72 C77 121.4(2) . . ?
C73 C72 C71 118.3(2) . . ?
C73 C72 C77 120.2(2) . . ?
C72 C73 H73 119.3 . . ?
C74 C73 C72 121.4(3) . . ?
C74 C73 H73 119.3 . . ?
C73 C74 H74 120.1 . . ?
C73 C74 C75 119.8(3) . . ?
C75 C74 H74 120.1 . . ?
C74 C75 H75 119.3 . . ?
C74 C75 C76 121.5(3) . . ?
C76 C75 H75 119.3 . . ?
C71 C76 C80 120.2(2) . . ?
C75 C76 C71 118.0(2) . . ?
C75 C76 C80 121.7(2) . . ?
C72 C77 H77 108.0 . . ?
C72 C77 C78 111.3(2) . . ?
C72 C77 C79 110.7(2) . . ?
C78 C77 H77 108.0 . . ?
C79 C77 H77 108.0 . . ?
C79 C77 C78 110.8(2) . . ?
C77 C78 H78A 109.5 . . ?
C77 C78 H78B 109.5 . . ?
C77 C78 H78C 109.5 . . ?
H78A C78 H78B 109.5 . . ?
H78A C78 H78C 109.5 . . ?
H78B C78 H78C 109.5 . . ?
C77 C79 H79A 109.5 . . ?
C77 C79 H79B 109.5 . . ?
C77 C79 H79C 109.5 . . ?
H79A C79 H79B 109.5 . . ?
H79A C79 H79C 109.5 . . ?
H79B C79 H79C 109.5 . . ?
C76 C80 H80 107.4 . . ?
C76 C80 C81 114.0(2) . . ?
C76 C80 C82 109.5(2) . . ?
C81 C80 H80 107.4 . . ?
C81 C80 C82 110.8(2) . . ?
C82 C80 H80 107.4 . . ?
C80 C81 H81A 109.5 . . ?
C80 C81 H81B 109.5 . . ?
C80 C81 H81C 109.5 . . ?
H81A C81 H81B 109.5 . . ?
H81A C81 H81C 109.5 . . ?
H81B C81 H81C 109.5 . . ?
C80 C82 H82A 109.5 . . ?
C80 C82 H82B 109.5 . . ?
C80 C82 H82C 109.5 . . ?
H82A C82 H82B 109.5 . . ?
H82A C82 H82C 109.5 . . ?
H82B C82 H82C 109.5 . . ?
C84 C83 H83 118.8 . . ?
N7 C83 H83 118.8 . . ?
N7 C83 C84 122.5(3) . . ?
C83 C84 H84 120.1 . . ?
C85 C84 C83 119.8(3) . . ?
C85 C84 H84 120.1 . . ?
C84 C85 H85 120.7 . . ?
C84 C85 C86 118.7(3) . . ?
C86 C85 H85 120.7 . . ?
C85 C86 H86 120.6 . . ?
C85 C86 C87 118.7(3) . . ?
C87 C86 H86 120.6 . . ?
C86 C87 H87 118.3 . . ?
N7 C87 C86 123.4(3) . . ?
N7 C87 H87 118.3 . . ?
H88A C88 H88B 109.5 . . ?
H88A C88 H88C 109.5 . . ?
H88B C88 H88C 109.5 . . ?
C89 C88 H88A 109.5 . . ?
C89 C88 H88B 109.5 . . ?
C89 C88 H88C 109.5 . . ?
C88 C89 H89A 107.7 . . ?
C88 C89 H89B 107.7 . . ?
H89A C89 H89B 107.1 . . ?
O3 C89 C88 118.6(7) . . ?
O3 C89 H89A 107.7 . . ?
O3 C89 H89B 107.7 . . ?
H90A C90 H90B 105.8 . . ?
C91 C90 H90A 104.8 . . ?
C91 C90 H90B 104.8 . . ?
O3 C90 H90A 104.8 . . ?
O3 C90 H90B 104.8 . . ?
O3 C90 C91 129.8(10) . . ?
C90 C91 H91A 109.5 . . ?
C90 C91 H91B 109.5 . . ?
C90 C91 H91C 109.5 . . ?
H91A C91 H91B 109.5 . . ?
H91A C91 H91C 109.5 . . ?
H91B C91 H91C 109.5 . . ?
C1 N1 C6 114.6(2) . . ?
C1 N1 Nb1 122.92(16) . . ?
C6 N1 Nb1 121.34(16) . . ?
C3 N2 C18 114.8(2) . . ?
C3 N2 Nb1 122.80(16) . . ?
C18 N2 Nb1 121.29(16) . . ?
C30 N3 Nb1 173.33(18) . . ?
C42 N4 C47 114.8(2) . . ?
C42 N4 Nb2 115.23(18) . . ?
C47 N4 Nb2 129.52(17) . . ?
C44 N5 C59 122.9(3) . . ?
C71 N6 Nb2 170.3(2) . . ?
C83 N7 Nb2 119.11(18) . . ?
C87 N7 C83 116.9(2) . . ?
C87 N7 Nb2 124.04(17) . . ?
Nb1 O1 Nb2 100.46(8) . . ?
Nb1 O2 Nb2 100.51(7) . . ?
C90 O3 C89 130.4(8) . . ?
N1 Nb1 Nb2 123.55(6) . . ?
N2 Nb1 N1 82.26(8) . . ?
N2 Nb1 Nb2 116.48(6) . . ?
N3 Nb1 N1 101.14(9) . . ?
N3 Nb1 N2 105.86(9) . . ?
N3 Nb1 O1 111.84(9) . . ?
N3 Nb1 O2 112.77(9) . . ?
N3 Nb1 Nb2 120.40(8) . . ?
O1 Nb1 N1 146.75(8) . . ?
O1 Nb1 N2 84.73(8) . . ?
O1 Nb1 O2 80.24(7) . . ?
O1 Nb1 Nb2 40.27(5) . . ?
O2 Nb1 N1 91.18(7) . . ?
O2 Nb1 N2 141.36(8) . . ?
O2 Nb1 Nb2 39.98(5) . . ?
N4 Nb2 N7 88.45(8) . . ?
N4 Nb2 Nb1 130.03(6) . . ?
N6 Nb2 N4 101.70(10) . . ?
N6 Nb2 N7 99.28(8) . . ?
N6 Nb2 O1 111.48(9) . . ?
N6 Nb2 O2 108.77(8) . . ?
N6 Nb2 Nb1 117.05(8) . . ?
N7 Nb2 Nb1 113.24(5) . . ?
O1 Nb2 N4 145.30(8) . . ?
O1 Nb2 N7 76.75(7) . . ?
O1 Nb2 Nb1 39.27(5) . . ?
O2 Nb2 N4 100.38(8) . . ?
O2 Nb2 N7 147.97(7) . . ?
O2 Nb2 O1 78.77(7) . . ?
O2 Nb2 Nb1 39.51(5) . . ?

loop_
_geom_bond_atom_site_label_1
_geom_bond_atom_site_label_2
_geom_bond_distance
_geom_bond_site_symmetry_2
_geom_bond_publ_flag
C1 C2 1.401(3) . ?
C1 C4 1.519(3) . ?
C1 N1 1.339(3) . ?
C2 H2 0.9500 . ?
C2 C3 1.396(4) . ?
C3 C5 1.517(4) . ?
C3 N2 1.337(3) . ?
C4 H4A 0.9800 . ?
C4 H4B 0.9800 . ?
C4 H4C 0.9800 . ?
C5 H5A 0.9800 . ?
C5 H5B 0.9800 . ?
C5 H5C 0.9800 . ?
C6 C7 1.417(4) . ?
C6 C11 1.396(4) . ?
C6 N1 1.464(3) . ?
C7 C8 1.398(4) . ?
C7 C12 1.517(4) . ?
C8 H8 0.9500 . ?
C8 C9 1.371(4) . ?
C9 H9 0.9500 . ?
C9 C10 1.383(4) . ?
C10 H10 0.9500 . ?
C10 C11 1.393(4) . ?
C11 C15 1.530(4) . ?
C12 H12 1.0000 . ?
C12 C13 1.541(4) . ?
C12 C14 1.537(4) . ?
C13 H13A 0.9800 . ?
C13 H13B 0.9800 . ?
C13 H13C 0.9800 . ?
C14 H14A 0.9800 . ?
C14 H14B 0.9800 . ?
C14 H14C 0.9800 . ?
C15 H15 1.0000 . ?
C15 C16 1.535(4) . ?
C15 C17 1.537(4) . ?
C16 H16A 0.9800 . ?
C16 H16B 0.9800 . ?
C16 H16C 0.9800 . ?
C17 H17A 0.9800 . ?
C17 H17B 0.9800 . ?
C17 H17C 0.9800 . ?
C18 C19 1.406(4) . ?
C18 C23 1.406(4) . ?
C18 N2 1.463(3) . ?
C19 C20 1.394(4) . ?
C19 C24 1.518(4) . ?
C20 H20 0.9500 . ?
C20 C21 1.383(4) . ?
C21 H21 0.9500 . ?
C21 C22 1.374(4) . ?
C22 H22 0.9500 . ?
C22 C23 1.401(4) . ?
C23 C27 1.518(4) . ?
C24 H24 1.0000 . ?
C24 C25 1.541(4) . ?
C24 C26 1.535(4) . ?
C25 H25A 0.9800 . ?
C25 H25B 0.9800 . ?
C25 H25C 0.9800 . ?
C26 H26A 0.9800 . ?
C26 H26B 0.9800 . ?
C26 H26C 0.9800 . ?
C27 H27 1.0000 . ?
C27 C28 1.538(4) . ?
C27 C29 1.538(4) . ?
C28 H28A 0.9800 . ?
C28 H28B 0.9800 . ?
C28 H28C 0.9800 . ?
C29 H29A 0.9800 . ?
C29 H29B 0.9800 . ?
C29 H29C 0.9800 . ?
C30 C31 1.420(4) . ?
C30 C35 1.417(4) . ?
C30 N3 1.401(4) . ?
C31 C32 1.393(4) . ?
C31 C36 1.512(4) . ?
C32 H32 0.9500 . ?
C32 C33 1.381(5) . ?
C33 H33 0.9500 . ?
C33 C34 1.375(5) . ?
C34 H34 0.9500 . ?
C34 C35 1.390(4) . ?
C35 C39 1.525(4) . ?
C36 H36 1.0000 . ?
C36 C37 1.535(4) . ?
C36 C38 1.537(4) . ?
C37 H37A 0.9800 . ?
C37 H37B 0.9800 . ?
C37 H37C 0.9800 . ?
C38 H38A 0.9800 . ?
C38 H38B 0.9800 . ?
C38 H38C 0.9800 . ?
C39 H39 1.0000 . ?
C39 C40 1.528(4) . ?
C39 C41 1.515(5) . ?
C40 H40A 0.9800 . ?
C40 H40B 0.9800 . ?
C40 H40C 0.9800 . ?
C41 H41A 0.9800 . ?
C41 H41B 0.9800 . ?
C41 H41C 0.9800 . ?
C42 C43 1.365(4) . ?
C42 C45 1.510(4) . ?
C42 N4 1.395(3) . ?
C43 H43 0.9500 . ?
C43 C44 1.464(4) . ?
C44 C46 1.518(4) . ?
C44 N5 1.274(4) . ?
C45 H45A 0.9800 . ?
C45 H45B 0.9800 . ?
C45 H45C 0.9800 . ?
C46 H46A 0.9800 . ?
C46 H46B 0.9800 . ?
C46 H46C 0.9800 . ?
C47 C48 1.414(4) . ?
C47 C52 1.404(4) . ?
C47 N4 1.457(3) . ?
C48 C49 1.394(4) . ?
C48 C53 1.514(4) . ?
C49 H49 0.9500 . ?
C49 C50 1.387(4) . ?
C50 H50 0.9500 . ?
C50 C51 1.377(4) . ?
C51 H51 0.9500 . ?
C51 C52 1.393(4) . ?
C52 C56 1.514(4) . ?
C53 H53 1.0000 . ?
C53 C54 1.530(4) . ?
C53 C55 1.529(4) . ?
C54 H54A 0.9800 . ?
C54 H54B 0.9800 . ?
C54 H54C 0.9800 . ?
C55 H55A 0.9800 . ?
C55 H55B 0.9800 . ?
C55 H55C 0.9800 . ?
C56 H56 1.0000 . ?
C56 C57 1.538(5) . ?
C56 C58 1.529(4) . ?
C57 H57A 0.9800 . ?
C57 H57B 0.9800 . ?
C57 H57C 0.9800 . ?
C58 H58A 0.9800 . ?
C58 H58B 0.9800 . ?
C58 H58C 0.9800 . ?
C59 C60 1.419(4) . ?
C59 C64 1.408(4) . ?
C59 N5 1.419(4) . ?
C60 C61 1.392(4) . ?
C60 C65 1.530(4) . ?
C61 H61 0.9500 . ?
C61 C62 1.374(4) . ?
C62 H62 0.9500 . ?
C62 C63 1.379(4) . ?
C63 H63 0.9500 . ?
C63 C64 1.395(4) . ?
C64 C68 1.526(4) . ?
C65 H65 1.0000 . ?
C65 C66 1.526(4) . ?
C65 C67 1.528(4) . ?
C66 H66A 0.9800 . ?
C66 H66B 0.9800 . ?
C66 H66C 0.9800 . ?
C67 H67A 0.9800 . ?
C67 H67B 0.9800 . ?
C67 H67C 0.9800 . ?
C68 H68 1.0000 . ?
C68 C69 1.538(4) . ?
C68 C70 1.528(5) . ?
C69 H69A 0.9800 . ?
C69 H69B 0.9800 . ?
C69 H69C 0.9800 . ?
C70 H70A 0.9800 . ?
C70 H70B 0.9800 . ?
C70 H70C 0.9800 . ?
C71 C72 1.411(4) . ?
C71 C76 1.422(4) . ?
C71 N6 1.400(4) . ?
C72 C73 1.399(4) . ?
C72 C77 1.519(4) . ?
C73 H73 0.9500 . ?
C73 C74 1.377(4) . ?
C74 H74 0.9500 . ?
C74 C75 1.389(4) . ?
C75 H75 0.9500 . ?
C75 C76 1.393(4) . ?
C76 C80 1.517(4) . ?
C77 H77 1.0000 . ?
C77 C78 1.529(4) . ?
C77 C79 1.523(4) . ?
C78 H78A 0.9800 . ?
C78 H78B 0.9800 . ?
C78 H78C 0.9800 . ?
C79 H79A 0.9800 . ?
C79 H79B 0.9800 . ?
C79 H79C 0.9800 . ?
C80 H80 1.0000 . ?
C80 C81 1.530(4) . ?
C80 C82 1.531(4) . ?
C81 H81A 0.9800 . ?
C81 H81B 0.9800 . ?
C81 H81C 0.9800 . ?
C82 H82A 0.9800 . ?
C82 H82B 0.9800 . ?
C82 H82C 0.9800 . ?
C83 H83 0.9500 . ?
C83 C84 1.380(4) . ?
C83 N7 1.354(3) . ?
C84 H84 0.9500 . ?
C84 C85 1.376(4) . ?
C85 H85 0.9500 . ?
C85 C86 1.379(4) . ?
C86 H86 0.9500 . ?
C86 C87 1.384(4) . ?
C87 H87 0.9500 . ?
C87 N7 1.350(4) . ?
C88 H88A 0.9800 . ?
C88 H88B 0.9800 . ?
C88 H88C 0.9800 . ?
C88 C89 1.470(10) . ?
C89 H89A 0.9900 . ?
C89 H89B 0.9900 . ?
C89 O3 1.363(8) . ?
C90 H90A 0.9900 . ?
C90 H90B 0.9900 . ?
C90 C91 1.412(12) . ?
C90 O3 1.279(9) . ?
C91 H91A 0.9800 . ?
C91 H91B 0.9800 . ?
C91 H91C 0.9800 . ?
N1 Nb1 2.220(2) . ?
N2 Nb1 2.218(2) . ?
N3 Nb1 1.798(2) . ?
N4 Nb2 2.099(2) . ?
N6 Nb2 1.778(2) . ?
N7 Nb2 2.413(2) . ?
O1 Nb1 1.9385(17) . ?
O1 Nb2 1.9798(18) . ?
O2 Nb1 1.9487(17) . ?
O2 Nb2 1.9682(17) . ?
Nb1 Nb2 3.0118(4) . ?

loop_
_smtbx_masks_void_nr
_smtbx_masks_void_average_x
_smtbx_masks_void_average_y
_smtbx_masks_void_average_z
_smtbx_masks_void_volume
_smtbx_masks_void_count_electrons
_smtbx_masks_void_content
1 0.000 0.000 0.000 372.9 35.1 ?
2 0.122 0.569 0.848 8.5 0.0 ?
3 0.254 0.034 0.394 58.5 0.9 ?
4 0.246 0.534 0.106 58.5 0.9 ?
5 0.500 0.500 0.500 372.9 35.1 ?
6 0.378 0.069 0.652 8.5 0.0 ?
7 0.622 0.931 0.348 8.5 0.0 ?
8 0.746 -0.034 0.606 58.5 0.9 ?
9 0.754 0.466 0.894 58.5 0.9 ?
10 0.878 0.431 0.152 8.5 0.0 ?
